data_1519905
loop_
_publ_author_name
'Callear, Samantha K.'
'Hursthouse, Michael B.'

_publ_section_title
;
 C10H20N2O5
;
_journal_name_full 'Crystal Structure Report Archive'
_journal_page_first 564
_journal_year 2008
_chemical_formula_sum 'C10 H20 N2 O5'
_chemical_formula_weight 248.28
_space_group_IT_number 2
_symmetry_cell_setting triclinic
_symmetry_space_group_name_Hall '-P 1'
_symmetry_space_group_name_H-M 'P -1'
_atom_sites_solution_hydrogens geom
_atom_sites_solution_primary direct
_atom_sites_solution_secondary difmap
_cell_angle_alpha 91.506(2)
_cell_angle_beta 91.388(2)
_cell_angle_gamma 107.346(2)
_cell_formula_units_Z 2
_cell_length_a 6.5398(2)
_cell_length_b 9.4992(4)
_cell_length_c 10.2235(3)
_cell_measurement_reflns_used 2724
_cell_measurement_temperature 120(2)
_cell_measurement_theta_max 27.48
_cell_measurement_theta_min 1.00
_cell_volume 605.68(4)
_computing_cell_refinement 'DENZO (Otwinowski & Minor, 1997) & COLLECT (Hooft, R.W.W., 1998)'
_computing_data_collection 'COLLECT (Hooft, R.W.W., 1998)'
_computing_data_reduction 'DENZO (Otwinowski & Minor, 1997) & COLLECT (Hooft, R.W.W., 1998)'
_computing_structure_refinement 'SHELXL-97 (Sheldrick, 1997)'
_diffrn_ambient_temperature 120(2)
_diffrn_detector_area_resol_mean 9.091
_diffrn_measured_fraction_theta_full 0.994
_diffrn_measured_fraction_theta_max 0.994
_diffrn_measurement_device_type 'Bruker-Nonius 95mm CCD camera on \k-goniostat'
_diffrn_measurement_method '\f & \w scans'
_diffrn_radiation_monochromator graphite
_diffrn_radiation_source 'Bruker-Nonius FR591 rotating anode'
_diffrn_radiation_type MoK\a
_diffrn_radiation_wavelength 0.71073
_diffrn_reflns_av_R_equivalents 0.0375
_diffrn_reflns_av_sigmaI/netI 0.0333
_diffrn_reflns_limit_h_max 8
_diffrn_reflns_limit_h_min -8
_diffrn_reflns_limit_k_max 12
_diffrn_reflns_limit_k_min -12
_diffrn_reflns_limit_l_max 12
_diffrn_reflns_limit_l_min -13
_diffrn_reflns_number 13251
_diffrn_reflns_theta_full 27.50
_diffrn_reflns_theta_max 27.50
_diffrn_reflns_theta_min 3.06
_exptl_absorpt_coefficient_mu 0.109
_exptl_absorpt_correction_T_max 0.9775
_exptl_absorpt_correction_T_min 0.9588
_exptl_absorpt_correction_type multi-scan
_exptl_absorpt_process_details 'SADABS V2.10 (Sheldrick, G.M., 2003)'
_exptl_crystal_colour colourless
_exptl_crystal_density_diffrn 1.361
_exptl_crystal_density_method 'not measured'
_exptl_crystal_description block
_exptl_crystal_F_000 268
_exptl_crystal_size_max 0.39
_exptl_crystal_size_mid 0.28
_exptl_crystal_size_min 0.21
_refine_diff_density_max 0.345
_refine_diff_density_min -0.244
_refine_diff_density_rms 0.047
_refine_ls_extinction_coef 0.032(7)
_refine_ls_extinction_expression Fc^*^=kFc[1+0.001xFc^2^\l^3^/sin(2\q)]^-1/4^
_refine_ls_extinction_method SHELXL
_refine_ls_goodness_of_fit_ref 1.035
_refine_ls_hydrogen_treatment mixed
_refine_ls_matrix_type full
_refine_ls_number_parameters 165
_refine_ls_number_reflns 2778
_refine_ls_number_restraints 3
_refine_ls_restrained_S_all 1.035
_refine_ls_R_factor_all 0.0653
_refine_ls_R_factor_gt 0.0441
_refine_ls_shift/su_max 0.000
_refine_ls_shift/su_mean 0.000
_refine_ls_structure_factor_coef Fsqd
_refine_ls_weighting_details 'calc w=1/[\s^2^(Fo^2^)+(0.0491P)^2^+0.2806P] where P=(Fo^2^+2Fc^2^)/3'
_refine_ls_weighting_scheme calc
_refine_ls_wR_factor_gt 0.1041
_refine_ls_wR_factor_ref 0.1151
_reflns_number_gt 2117
_reflns_number_total 2778
_reflns_threshold_expression >2sigma(I)
_cod_data_source_file eCrystal-564.cif
_cod_data_source_block 06skc0060p-1
_cod_depositor_comments
;
Citation :
Callear, Samantha K. and Hursthouse, Michael B. (2008) 
University of Southampton, Crystal Structure Report Archive. 
(doi:10.5258/ecrystals/564)

More at:
http://ecrystals.chem.soton.ac.uk/564/
;
_cod_original_sg_symbol_H-M P-1
_cod_database_code 1519905

loop_
_symmetry_equiv_pos_as_xyz
'x, y, z'
'-x, -y, -z'

loop_
_atom_site_label
_atom_site_type_symbol
_atom_site_fract_x
_atom_site_fract_y
_atom_site_fract_z
_atom_site_U_iso_or_equiv
_atom_site_adp_type
_atom_site_occupancy
_atom_site_symmetry_multiplicity
_atom_site_calc_flag
_atom_site_refinement_flags
_atom_site_disorder_assembly
_atom_site_disorder_group
C1 C 0.2481(2) 0.16000(16) 0.33832(14) 0.0202(3) Uani 1 1 d . . .
C2 C 0.1221(2) 0.09844(16) 0.20853(14) 0.0211(3) Uani 1 1 d . . .
H2 H 0.0513 0.1724 0.1787 0.025 Uiso 1 1 calc R . .
C3 C 0.2746(2) 0.08191(17) 0.10281(15) 0.0244(3) Uani 1 1 d . . .
H3A H 0.3495 0.0105 0.1301 0.029 Uiso 1 1 calc R . .
H3B H 0.1920 0.0433 0.0203 0.029 Uiso 1 1 calc R . .
C4 C 0.4363(3) 0.22849(17) 0.08023(14) 0.0247(3) Uani 1 1 d . . .
C5 C 0.7944(3) 0.3518(2) 0.03593(18) 0.0357(4) Uani 1 1 d . . .
H5A H 0.7433 0.4150 -0.0227 0.054 Uiso 1 1 calc R . .
H5B H 0.9199 0.3312 -0.0010 0.054 Uiso 1 1 calc R . .
H5C H 0.8341 0.4022 0.1218 0.054 Uiso 1 1 calc R . .
C22 C -0.4081(2) -0.15997(16) 0.30209(14) 0.0202(3) Uani 1 1 d . . .
H22A H -0.5200 -0.1442 0.3593 0.024 Uiso 1 1 calc R . .
H22B H -0.4705 -0.1819 0.2119 0.024 Uiso 1 1 calc R . .
C23 C -0.2204(2) -0.02121(16) 0.30382(14) 0.0206(3) Uani 1 1 d . . .
H23A H -0.2679 0.0608 0.2696 0.025 Uiso 1 1 calc R . .
H23B H -0.1657 0.0058 0.3951 0.025 Uiso 1 1 calc R . .
C25 C 0.0236(2) -0.16223(16) 0.27674(15) 0.0216(3) Uani 1 1 d . . .
H25A H 0.0757 -0.1371 0.3686 0.026 Uiso 1 1 calc R . .
H25B H 0.1437 -0.1749 0.2254 0.026 Uiso 1 1 calc R . .
C26 C -0.1602(2) -0.30503(16) 0.27068(15) 0.0218(3) Uani 1 1 d . . .
H26A H -0.2087 -0.3320 0.1784 0.026 Uiso 1 1 calc R . .
H26B H -0.1105 -0.3855 0.3063 0.026 Uiso 1 1 calc R . .
C27 C -0.5253(3) -0.42536(17) 0.34251(16) 0.0263(4) Uani 1 1 d . . .
H27A H -0.5822 -0.4469 0.2522 0.039 Uiso 1 1 calc R . .
H27B H -0.6381 -0.4128 0.3990 0.039 Uiso 1 1 calc R . .
H27C H -0.4764 -0.5073 0.3728 0.039 Uiso 1 1 calc R . .
N21 N -0.34218(19) -0.28744(13) 0.34781(12) 0.0188(3) Uani 1 1 d . . .
H21 H -0.2945 -0.2675 0.4347 0.023 Uiso 1 1 calc R . .
N24 N -0.04836(19) -0.04257(13) 0.22391(11) 0.0196(3) Uani 1 1 d . . .
O1A O 0.41601(17) 0.13004(13) 0.36420(11) 0.0302(3) Uani 1 1 d . . .
O1B O 0.16615(16) 0.23638(11) 0.41196(10) 0.0234(3) Uani 1 1 d . . .
O4A O 0.62673(18) 0.21498(12) 0.05014(11) 0.0299(3) Uani 1 1 d . . .
O4B O 0.3984(2) 0.34569(14) 0.08613(13) 0.0374(3) Uani 1 1 d . . .
O1W O 0.8155(2) 0.35433(15) 0.39018(16) 0.0457(4) Uani 1 1 d D . .
H1W H 0.703(3) 0.281(2) 0.382(3) 0.078(9) Uiso 1 1 d D . .
H2W H 0.921(3) 0.325(2) 0.392(2) 0.058(7) Uiso 1 1 d D . .

loop_
_atom_site_aniso_label
_atom_site_aniso_U_11
_atom_site_aniso_U_22
_atom_site_aniso_U_33
_atom_site_aniso_U_23
_atom_site_aniso_U_13
_atom_site_aniso_U_12
C1 0.0190(7) 0.0202(7) 0.0189(7) 0.0001(5) 0.0014(6) 0.0020(6)
C2 0.0217(7) 0.0209(7) 0.0193(7) -0.0012(6) 0.0013(6) 0.0042(6)
C3 0.0255(8) 0.0250(8) 0.0212(7) -0.0030(6) 0.0014(6) 0.0056(6)
C4 0.0307(8) 0.0233(8) 0.0181(7) 0.0002(6) 0.0033(6) 0.0049(7)
C5 0.0306(9) 0.0333(9) 0.0380(10) -0.0021(7) 0.0052(7) 0.0016(7)
C22 0.0176(7) 0.0214(7) 0.0224(7) -0.0004(6) -0.0010(5) 0.0071(6)
C23 0.0200(7) 0.0192(7) 0.0226(7) -0.0014(6) 0.0009(6) 0.0061(6)
C25 0.0181(7) 0.0244(8) 0.0236(7) -0.0020(6) 0.0015(6) 0.0085(6)
C26 0.0236(7) 0.0211(7) 0.0224(7) -0.0031(6) 0.0025(6) 0.0096(6)
C27 0.0253(8) 0.0214(8) 0.0275(8) -0.0012(6) -0.0010(6) 0.0001(6)
N21 0.0194(6) 0.0175(6) 0.0186(6) -0.0017(5) -0.0007(5) 0.0044(5)
N24 0.0183(6) 0.0197(6) 0.0200(6) -0.0011(5) 0.0015(5) 0.0046(5)
O1A 0.0240(6) 0.0381(7) 0.0309(6) -0.0094(5) -0.0032(5) 0.0143(5)
O1B 0.0247(6) 0.0246(6) 0.0217(5) -0.0048(4) -0.0024(4) 0.0091(5)
O4A 0.0259(6) 0.0268(6) 0.0342(6) -0.0017(5) 0.0054(5) 0.0036(5)
O4B 0.0369(7) 0.0324(7) 0.0451(7) 0.0053(5) 0.0131(6) 0.0125(6)
O1W 0.0322(8) 0.0307(7) 0.0767(11) -0.0080(7) -0.0080(7) 0.0147(6)

loop_
_atom_type_symbol
_atom_type_description
_atom_type_scat_dispersion_real
_atom_type_scat_dispersion_imag
_atom_type_scat_source
C C 0.0033 0.0016 'International Tables Vol C Tables 4.2.6.8 and 6.1.1.4'
H H 0.0000 0.0000 'International Tables Vol C Tables 4.2.6.8 and 6.1.1.4'
N N 0.0061 0.0033 'International Tables Vol C Tables 4.2.6.8 and 6.1.1.4'
O O 0.0106 0.0060 'International Tables Vol C Tables 4.2.6.8 and 6.1.1.4'

loop_
_geom_angle_atom_site_label_1
_geom_angle_atom_site_label_2
_geom_angle_atom_site_label_3
_geom_angle
_geom_angle_site_symmetry_1
_geom_angle_site_symmetry_3
O1A C1 O1B 124.79(13) . .
O1A C1 C2 119.11(13) . .
O1B C1 C2 116.09(13) . .
N24 C2 C3 110.65(11) . .
N24 C2 C1 112.91(11) . .
C3 C2 C1 110.52(12) . .
N24 C2 H2 107.5 . .
C3 C2 H2 107.5 . .
C1 C2 H2 107.5 . .
C4 C3 C2 110.23(12) . .
C4 C3 H3A 109.6 . .
C2 C3 H3A 109.6 . .
C4 C3 H3B 109.6 . .
C2 C3 H3B 109.6 . .
H3A C3 H3B 108.1 . .
O4B C4 O4A 123.37(14) . .
O4B C4 C3 124.38(15) . .
O4A C4 C3 112.24(13) . .
O4A C5 H5A 109.5 . .
O4A C5 H5B 109.5 . .
H5A C5 H5B 109.5 . .
O4A C5 H5C 109.5 . .
H5A C5 H5C 109.5 . .
H5B C5 H5C 109.5 . .
N21 C22 C23 111.31(11) . .
N21 C22 H22A 109.4 . .
C23 C22 H22A 109.4 . .
N21 C22 H22B 109.4 . .
C23 C22 H22B 109.4 . .
H22A C22 H22B 108.0 . .
N24 C23 C22 110.76(11) . .
N24 C23 H23A 109.5 . .
C22 C23 H23A 109.5 . .
N24 C23 H23B 109.5 . .
C22 C23 H23B 109.5 . .
H23A C23 H23B 108.1 . .
N24 C25 C26 109.97(12) . .
N24 C25 H25A 109.7 . .
C26 C25 H25A 109.7 . .
N24 C25 H25B 109.7 . .
C26 C25 H25B 109.7 . .
H25A C25 H25B 108.2 . .
N21 C26 C25 110.22(11) . .
N21 C26 H26A 109.6 . .
C25 C26 H26A 109.6 . .
N21 C26 H26B 109.6 . .
C25 C26 H26B 109.6 . .
H26A C26 H26B 108.1 . .
N21 C27 H27A 109.5 . .
N21 C27 H27B 109.5 . .
H27A C27 H27B 109.5 . .
N21 C27 H27C 109.5 . .
H27A C27 H27C 109.5 . .
H27B C27 H27C 109.5 . .
C22 N21 C27 111.51(11) . .
C22 N21 C26 110.36(11) . .
C27 N21 C26 111.36(11) . .
C22 N21 H21 107.8 . .
C27 N21 H21 107.8 . .
C26 N21 H21 107.8 . .
C25 N24 C23 109.10(11) . .
C25 N24 C2 115.40(11) . .
C23 N24 C2 111.17(11) . .
C4 O4A C5 115.45(13) . .
H1W O1W H2W 109(2) . .

loop_
_geom_bond_atom_site_label_1
_geom_bond_atom_site_label_2
_geom_bond_distance
_geom_bond_site_symmetry_2
C1 O1A 1.2385(18) .
C1 O1B 1.2660(18) .
C1 C2 1.549(2) .
C2 N24 1.4801(18) .
C2 C3 1.524(2) .
C2 H2 1.0000 .
C3 C4 1.504(2) .
C3 H3A 0.9900 .
C3 H3B 0.9900 .
C4 O4B 1.211(2) .
C4 O4A 1.332(2) .
C5 O4A 1.443(2) .
C5 H5A 0.9800 .
C5 H5B 0.9800 .
C5 H5C 0.9800 .
C22 N21 1.4840(18) .
C22 C23 1.509(2) .
C22 H22A 0.9900 .
C22 H22B 0.9900 .
C23 N24 1.4648(18) .
C23 H23A 0.9900 .
C23 H23B 0.9900 .
C25 N24 1.4642(19) .
C25 C26 1.519(2) .
C25 H25A 0.9900 .
C25 H25B 0.9900 .
C26 N21 1.4913(19) .
C26 H26A 0.9900 .
C26 H26B 0.9900 .
C27 N21 1.4871(18) .
C27 H27A 0.9800 .
C27 H27B 0.9800 .
C27 H27C 0.9800 .
N21 H21 0.9300 .
O1W H1W 0.848(16) .
O1W H2W 0.821(16) .

loop_
_geom_hbond_atom_site_label_D
_geom_hbond_atom_site_label_H
_geom_hbond_atom_site_label_A
_geom_hbond_distance_DH
_geom_hbond_distance_HA
_geom_hbond_distance_DA
_geom_hbond_angle_DHA
_geom_hbond_site_symmetry_A
O1W H1W O1A 0.848(16) 1.996(16) 2.8376(19) 171(2) .
N21 H21 O1B 0.93 1.74 2.6570(15) 170.2 2_556
O1W H2W O1B 0.821(16) 2.026(16) 2.8435(17) 174(2) 1_655
